data_4304151
loop_
_publ_author_name
'Yun-Sheng Ma'
'Yi-Zhi Li'
'You Song'
'Li-Min Zheng'

_publ_section_title
;
Tetranuclear Clusters Containing a CrIII-Doped MnIII4O2 Core: Syntheses,
Structures, and Magnetic Properties
;
_journal_name_full 'Inorganic Chemistry'
_journal_page_first 4536
_journal_page_last 4544
_journal_paper_doi 10.1021/ic701626k
_journal_volume 47
_journal_year 2008
_chemical_formula_moiety '2(C42 H36 Cr Mn3 N6 O16 P2), 4(C H4 O), 4(H2 O), H2 O'
_chemical_formula_sum 'C88 H98 Cr2 Mn6 N12 O41 P4'
_chemical_formula_weight 2537.30
_chemical_name_systematic
; 
 ? 
;
_space_group_IT_number 14
_symmetry_cell_setting monoclinic
_symmetry_space_group_name_Hall '-P 2ybc'
_symmetry_space_group_name_H-M 'P 1 21/c 1'
_atom_sites_solution_hydrogens geom
_atom_sites_solution_primary direct
_atom_sites_solution_secondary difmap
_audit_creation_method SHELXL-97
_cell_angle_alpha 90.00
_cell_angle_beta 115.94(3)
_cell_angle_gamma 90.00
_cell_formula_units_Z 2
_cell_length_a 20.972(4)
_cell_length_b 13.156(3)
_cell_length_c 21.413(4)
_cell_measurement_temperature 293(2)
_cell_volume 5313(2)
_computing_cell_refinement SMART
_computing_data_collection 'SMART (Bruker, 2000)'
_computing_data_reduction 'SAINT (Bruker, 2000)'
_computing_molecular_graphics SHELXTL
_computing_publication_material SHELXTL
_computing_structure_refinement SHELXTL
_computing_structure_solution 'SHELXTL (Bruker, 2000)'
_diffrn_ambient_temperature 293(2)
_diffrn_measured_fraction_theta_full 1.000
_diffrn_measured_fraction_theta_max 1.000
_diffrn_radiation_monochromator graphite
_diffrn_radiation_source 'fine-focus sealed tube'
_diffrn_radiation_type MoK\a
_diffrn_radiation_wavelength 0.71073
_diffrn_reflns_av_R_equivalents 0.0346
_diffrn_reflns_av_sigmaI/netI 0.0523
_diffrn_reflns_limit_h_max 25
_diffrn_reflns_limit_h_min -16
_diffrn_reflns_limit_k_max 15
_diffrn_reflns_limit_k_min -16
_diffrn_reflns_limit_l_max 14
_diffrn_reflns_limit_l_min -26
_diffrn_reflns_number 27724
_diffrn_reflns_theta_full 26.00
_diffrn_reflns_theta_max 26.00
_diffrn_reflns_theta_min 1.87
_exptl_absorpt_coefficient_mu 1.038
_exptl_absorpt_correction_T_max 0.775
_exptl_absorpt_correction_T_min 0.752
_exptl_absorpt_correction_type multi-scan
_exptl_absorpt_process_details 'SADABS(Bruker, 2000)'
_exptl_crystal_density_diffrn 1.586
_exptl_crystal_density_method 'not measured'
_exptl_crystal_F_000 2592
_exptl_crystal_size_max 0.28
_exptl_crystal_size_mid 0.26
_exptl_crystal_size_min 0.24
_refine_diff_density_max 0.273
_refine_diff_density_min -0.652
_refine_diff_density_rms 0.068
_refine_ls_extinction_method none
_refine_ls_goodness_of_fit_ref 1.051
_refine_ls_hydrogen_treatment constr
_refine_ls_matrix_type full
_refine_ls_number_parameters 699
_refine_ls_number_reflns 10432
_refine_ls_number_restraints 0
_refine_ls_restrained_S_all 1.051
_refine_ls_R_factor_all 0.0827
_refine_ls_R_factor_gt 0.0545
_refine_ls_shift/su_max 0.000
_refine_ls_shift/su_mean 0.000
_refine_ls_structure_factor_coef Fsqd
_refine_ls_weighting_details 'calc w=1/[\s^2^(Fo^2^)+(0.0600P)^2^+1.9900P] where P=(Fo^2^+2Fc^2^)/3'
_refine_ls_weighting_scheme calc
_refine_ls_wR_factor_gt 0.1106
_refine_ls_wR_factor_ref 0.1184
_reflns_number_gt 7966
_reflns_number_total 10432
_reflns_threshold_expression >2sigma(I)
_cod_data_source_file ic701626k-file004.cif
_cod_data_source_block 1
_cod_original_cell_volume 5312.7(18)
_cod_original_sg_symbol_H-M 'P 21/c'
_cod_database_code 4304151

loop_
_symmetry_equiv_pos_as_xyz
'x, y, z'
'-x, y+1/2, -z+1/2'
'-x, -y, -z'
'x, -y-1/2, z-1/2'

loop_
_atom_site_label
_atom_site_type_symbol
_atom_site_fract_x
_atom_site_fract_y
_atom_site_fract_z
_atom_site_U_iso_or_equiv
_atom_site_adp_type
_atom_site_occupancy
_atom_site_symmetry_multiplicity
_atom_site_calc_flag
_atom_site_refinement_flags
_atom_site_disorder_assembly
_atom_site_disorder_group
C1 C -0.0049(2) 0.6702(3) 0.1369(2) 0.0474(11) Uani 1 1 d . . .
H1 H 0.0340 0.6337 0.1390 0.057 Uiso 1 1 calc R . .
C2 C -0.0688(2) 0.6183(3) 0.1169(2) 0.0465(10) Uani 1 1 d . . .
H2 H -0.0731 0.5501 0.1043 0.056 Uiso 1 1 calc R . .
C3 C -0.1253(2) 0.6723(3) 0.1164(2) 0.0489(11) Uani 1 1 d . . .
H3 H -0.1683 0.6394 0.1050 0.059 Uiso 1 1 calc R . .
C4 C -0.1191(2) 0.7734(3) 0.13259(19) 0.0407(9) Uani 1 1 d . . .
C5 C -0.05284(19) 0.8202(3) 0.14963(17) 0.0362(9) Uani 1 1 d . . .
C6 C -0.04381(19) 0.9251(3) 0.16624(17) 0.0302(7) Uani 1 1 d . . .
C7 C -0.1769(2) 0.8349(4) 0.1278(2) 0.0563(12) Uani 1 1 d . . .
H7 H -0.2215 0.8059 0.1138 0.068 Uiso 1 1 calc R . .
C8 C -0.1677(2) 0.9343(4) 0.1433(2) 0.0512(11) Uani 1 1 d . . .
H8 H -0.2065 0.9718 0.1403 0.061 Uiso 1 1 calc R . .
C9 C -0.1015(2) 0.9853(3) 0.1641(2) 0.0424(9) Uani 1 1 d . . .
C10 C -0.0855(2) 1.0851(3) 0.1829(2) 0.0494(11) Uani 1 1 d . . .
H10 H -0.1218 1.1266 0.1818 0.059 Uiso 1 1 calc R . .
C11 C -0.0221(2) 1.1267(3) 0.2023(2) 0.0457(10) Uani 1 1 d . . .
H11 H -0.0133 1.1944 0.2159 0.055 Uiso 1 1 calc R . .
C12 C 0.0311(2) 1.0627(3) 0.20131(17) 0.0367(9) Uani 1 1 d . . .
H12 H 0.0754 1.0907 0.2117 0.044 Uiso 1 1 calc R . .
C13 C 0.4555(2) 0.8183(3) 0.29570(18) 0.0365(8) Uani 1 1 d . . .
H13 H 0.4101 0.7923 0.2820 0.044 Uiso 1 1 calc R . .
C14 C 0.5092(2) 0.7509(3) 0.3035(2) 0.0400(9) Uani 1 1 d . . .
H14 H 0.4998 0.6821 0.2941 0.048 Uiso 1 1 calc R . .
C15 C 0.5775(2) 0.7890(3) 0.3259(2) 0.0511(11) Uani 1 1 d . . .
H15 H 0.6146 0.7451 0.3323 0.061 Uiso 1 1 calc R . .
C16 C 0.5904(2) 0.8892(3) 0.3383(2) 0.0449(10) Uani 1 1 d . . .
C17 C 0.6575(2) 0.9368(3) 0.3597(2) 0.0497(11) Uani 1 1 d . . .
H17 H 0.6963 0.8980 0.3638 0.060 Uiso 1 1 calc R . .
C18 C 0.6660(2) 1.0354(3) 0.3739(2) 0.0451(10) Uani 1 1 d . . .
H18 H 0.7112 1.0636 0.3908 0.054 Uiso 1 1 calc R . .
C19 C 0.6075(2) 1.0988(3) 0.3638(2) 0.0517(11) Uani 1 1 d . . .
C20 C 0.6160(2) 1.2008(3) 0.3805(2) 0.0530(11) Uani 1 1 d . . .
H20 H 0.6608 1.2303 0.3987 0.064 Uiso 1 1 calc R . .
C21 C 0.5588(2) 1.2572(4) 0.3702(3) 0.0602(13) Uani 1 1 d . . .
H21 H 0.5640 1.3268 0.3788 0.072 Uiso 1 1 calc R . .
C22 C 0.4936(2) 1.2144(3) 0.3475(2) 0.0479(10) Uani 1 1 d . . .
H22 H 0.4552 1.2538 0.3436 0.058 Uiso 1 1 calc R . .
C23 C 0.5417(2) 1.0590(3) 0.34063(18) 0.0369(8) Uani 1 1 d . . .
C24 C 0.5321(2) 0.9510(3) 0.3271(2) 0.0444(10) Uani 1 1 d . . .
C25 C 0.25806(19) 1.0883(3) 0.09911(17) 0.0315(7) Uani 1 1 d . . .
C26 C 0.2455(2) 1.1750(3) 0.06247(19) 0.0457(10) Uani 1 1 d . . .
H26 H 0.2773 1.1974 0.0459 0.055 Uiso 1 1 calc R . .
C27 C 0.1851(2) 1.2308(3) 0.0495(2) 0.0527(11) Uani 1 1 d . . .
H27 H 0.1760 1.2920 0.0254 0.063 Uiso 1 1 calc R . .
C28 C 0.1372(2) 1.1912(3) 0.0742(2) 0.0564(13) Uani 1 1 d . . .
H28 H 0.0956 1.2255 0.0663 0.068 Uiso 1 1 calc R . .
C29 C 0.1533(2) 1.1040(3) 0.1089(2) 0.0430(9) Uani 1 1 d . . .
H29 H 0.1208 1.0776 0.1233 0.052 Uiso 1 1 calc R . .
C30 C 0.0649(2) 0.8728(3) -0.0231(2) 0.0496(10) Uani 1 1 d . . .
H30A H 0.0173 0.8482 -0.0385 0.074 Uiso 1 1 calc R . .
H30B H 0.0888 0.8332 -0.0441 0.074 Uiso 1 1 calc R . .
H30C H 0.0637 0.9427 -0.0363 0.074 Uiso 1 1 calc R . .
C31 C 0.1042(3) 0.8637(3) 0.0553(2) 0.0544(11) Uani 1 1 d . . .
C32 C 0.2183(2) 0.6952(3) 0.20853(19) 0.0406(9) Uani 1 1 d . . .
C33 C 0.2456(2) 0.5909(3) 0.2376(2) 0.0508(11) Uani 1 1 d . . .
H33A H 0.2964 0.5922 0.2610 0.076 Uiso 1 1 calc R . .
H33B H 0.2305 0.5424 0.2003 0.076 Uiso 1 1 calc R . .
H33C H 0.2271 0.5718 0.2697 0.076 Uiso 1 1 calc R . .
C34 C 0.2321(2) 0.7993(3) 0.3892(2) 0.0441(10) Uani 1 1 d . . .
C35 C 0.2462(2) 0.7195(3) 0.4359(2) 0.0500(10) Uani 1 1 d . . .
H35 H 0.2134 0.6994 0.4518 0.060 Uiso 1 1 calc R . .
C36 C 0.3110(2) 0.6713(3) 0.4579(2) 0.0527(11) Uani 1 1 d . . .
H36 H 0.3239 0.6189 0.4902 0.063 Uiso 1 1 calc R . .
C37 C 0.3560(2) 0.7030(3) 0.4304(2) 0.0548(11) Uani 1 1 d . . .
H37 H 0.3992 0.6702 0.4430 0.066 Uiso 1 1 calc R . .
C38 C 0.3375(2) 0.7814(3) 0.3854(2) 0.0483(10) Uani 1 1 d . . .
H38 H 0.3700 0.8034 0.3695 0.058 Uiso 1 1 calc R . .
C39 C 0.3737(2) 1.0400(3) 0.4244(2) 0.0414(9) Uani 1 1 d . . .
C40 C 0.4103(3) 1.0587(4) 0.4995(2) 0.0584(12) Uani 1 1 d . . .
H40A H 0.3774 1.0861 0.5151 0.088 Uiso 1 1 calc R . .
H40B H 0.4482 1.1064 0.5092 0.088 Uiso 1 1 calc R . .
H40C H 0.4294 0.9960 0.5232 0.088 Uiso 1 1 calc R . .
C41 C 0.2694(2) 1.1946(3) 0.2679(2) 0.0467(10) Uani 1 1 d . . .
C42 C 0.2458(2) 1.3000(3) 0.2478(3) 0.0568(12) Uani 1 1 d . . .
H42A H 0.2744 1.3451 0.2847 0.085 Uiso 1 1 calc R . .
H42B H 0.1970 1.3065 0.2392 0.085 Uiso 1 1 calc R . .
H42C H 0.2506 1.3171 0.2065 0.085 Uiso 1 1 calc R . .
C43 C 0.5494(2) 1.0045(3) 0.1511(2) 0.0444(9) Uani 1 1 d . . .
H43B H 0.5247 1.0188 0.1787 0.053 Uiso 1 1 calc R . .
H43C H 0.5816 1.0590 0.1558 0.053 Uiso 1 1 calc R . .
H43A H 0.5754 0.9422 0.1666 0.053 Uiso 1 1 calc R . .
C44 C 0.5828(2) 0.8406(4) 0.0229(3) 0.0624(13) Uani 1 1 d . . .
H44A H 0.5647 0.8096 -0.0222 0.094 Uiso 1 1 d R . .
H44B H 0.5767 0.7950 0.0548 0.094 Uiso 1 1 d R . .
H44C H 0.5575 0.9026 0.0200 0.094 Uiso 1 1 d R . .
Cr1 Cr 0.09840(3) 0.84376(4) 0.18921(3) 0.02583(12) Uani 0.25 1 d P . .
Cr2 Cr 0.38786(3) 1.03884(4) 0.29247(3) 0.02798(13) Uani 0.25 1 d P . .
Cr3 Cr 0.24388(3) 0.97837(4) 0.30451(3) 0.02866(13) Uani 0.25 1 d P . .
Cr4 Cr 0.24167(3) 0.90404(4) 0.17492(3) 0.02751(13) Uani 0.25 1 d P . .
Mn1 Mn 0.09840(3) 0.84376(4) 0.18921(3) 0.02583(12) Uani 0.75 1 d P . .
Mn2 Mn 0.38786(3) 1.03884(4) 0.29247(3) 0.02798(13) Uani 0.75 1 d P . .
Mn3 Mn 0.24388(3) 0.97837(4) 0.30451(3) 0.02866(13) Uani 0.75 1 d P . .
Mn4 Mn 0.24167(3) 0.90404(4) 0.17492(3) 0.02751(13) Uani 0.75 1 d P . .
N1 N 0.00394(15) 0.7661(2) 0.15283(15) 0.0378(7) Uani 1 1 d . . .
N2 N 0.02128(16) 0.9633(2) 0.18606(14) 0.0344(7) Uani 1 1 d . . .
N3 N 0.46435(15) 0.9148(2) 0.30615(16) 0.0313(6) Uani 1 1 d . . .
N4 N 0.48404(15) 1.1143(2) 0.33058(15) 0.0331(7) Uani 1 1 d . . .
N5 N 0.21329(17) 1.0512(2) 0.12461(16) 0.0381(7) Uani 1 1 d . . .
N6 N 0.27563(16) 0.8286(3) 0.36259(15) 0.0393(7) Uani 1 1 d . . .
O1 O 0.31154(12) 0.90506(18) 0.13898(14) 0.0352(6) Uani 1 1 d . . .
O2 O 0.38624(13) 1.05760(19) 0.20011(13) 0.0380(6) Uani 1 1 d . . .
O3 O 0.37017(16) 1.0138(2) 0.08106(15) 0.0512(7) Uani 1 1 d . . .
O4 O 0.10621(12) 0.81460(18) 0.28092(13) 0.0345(6) Uani 1 1 d . . .
O5 O 0.11263(14) 0.8678(2) 0.39711(14) 0.0451(7) Uani 1 1 d . . .
O6 O 0.17224(13) 0.97242(18) 0.33727(12) 0.0321(5) Uani 1 1 d . . .
O7 O 0.33399(16) 1.1734(2) 0.28635(16) 0.0489(7) Uani 1 1 d . . .
O8 O 0.22565(14) 1.13070(18) 0.27215(14) 0.0391(6) Uani 1 1 d . . .
O9 O 0.41379(12) 1.02407(19) 0.39426(12) 0.0343(6) Uani 1 1 d . . .
O10 O 0.30911(13) 1.0358(2) 0.39556(13) 0.0415(6) Uani 1 1 d . . .
O11 O 0.16996(13) 0.8526(2) 0.08082(13) 0.0402(6) Uani 1 1 d . . .
O12 O 0.06738(13) 0.8741(2) 0.08884(12) 0.0363(6) Uani 1 1 d . . .
O13 O 0.26165(14) 0.75635(19) 0.20674(14) 0.0393(6) Uani 1 1 d . . .
O14 O 0.15331(12) 0.71000(18) 0.18891(13) 0.0332(5) Uani 1 1 d . . .
O15 O 0.30889(11) 0.95732(16) 0.26610(12) 0.0272(5) Uani 1 1 d . . .
O16 O 0.17937(11) 0.92270(16) 0.21642(11) 0.0238(5) Uani 1 1 d . . .
O20 O 0.64235(14) 0.8681(2) 0.03803(15) 0.0476(7) Uani 1 1 d . . .
H20A H 0.6515 0.8754 0.0033 0.071 Uiso 1 1 d R . .
O21 O 0.50563(15) 0.9960(2) 0.08876(15) 0.0541(8) Uani 1 1 d . . .
H21B H 0.4675 0.9687 0.0853 0.081 Uiso 1 1 d R . .
O22 O 0.83636(15) 0.1181(2) 0.46087(16) 0.0571(8) Uani 1 1 d . . .
H22A H 0.8480 0.1259 0.5039 0.086 Uiso 1 1 d R . .
H22B H 0.8407 0.1743 0.4435 0.086 Uiso 1 1 d R . .
O23 O 0.92676(16) 0.9688(2) 0.44304(17) 0.0639(9) Uani 1 1 d . . .
H23C H 0.8943 1.0130 0.4337 0.077 Uiso 1 1 d R . .
H23D H 0.9260 0.9474 0.4053 0.077 Uiso 1 1 d R . .
O24 O 0.0379(3) 0.1415(4) 0.6515(3) 0.0542(15) Uani 0.50 1 d P . .
H24B H 0.0759 0.1714 0.6787 0.081 Uiso 0.50 1 d PR . .
H24C H 0.0253 0.1002 0.6745 0.081 Uiso 0.50 1 d PR . .
P1 P 0.14802(5) 0.86877(7) 0.35023(5) 0.0296(2) Uani 1 1 d . . .
P2 P 0.33946(5) 1.00993(7) 0.13089(5) 0.0333(2) Uani 1 1 d . . .

loop_
_atom_site_aniso_label
_atom_site_aniso_U_11
_atom_site_aniso_U_22
_atom_site_aniso_U_33
_atom_site_aniso_U_23
_atom_site_aniso_U_13
_atom_site_aniso_U_12
C1 0.055(2) 0.040(2) 0.038(2) -0.0222(18) 0.0116(19) 0.0111(18)
C2 0.059(3) 0.039(2) 0.043(2) -0.0047(18) 0.024(2) -0.0160(19)
C3 0.040(2) 0.064(3) 0.039(2) 0.021(2) 0.0148(18) -0.018(2)
C4 0.043(2) 0.039(2) 0.033(2) -0.0067(17) 0.0100(17) -0.0080(17)
C5 0.043(2) 0.057(2) 0.0189(16) -0.0056(15) 0.0233(15) -0.0108(18)
C6 0.0435(19) 0.0341(18) 0.0237(16) -0.0110(14) 0.0246(15) -0.0033(15)
C7 0.041(2) 0.069(3) 0.054(3) 0.011(2) 0.017(2) 0.005(2)
C8 0.035(2) 0.059(3) 0.054(3) -0.004(2) 0.0132(19) 0.0062(19)
C9 0.041(2) 0.057(3) 0.035(2) 0.0088(18) 0.0230(17) 0.0199(19)
C10 0.056(3) 0.049(2) 0.034(2) -0.0121(18) 0.0108(19) 0.028(2)
C11 0.061(3) 0.034(2) 0.046(2) -0.0138(18) 0.027(2) -0.0050(19)
C12 0.050(2) 0.036(2) 0.0161(16) 0.0073(14) 0.0070(15) -0.0047(17)
C13 0.040(2) 0.043(2) 0.0267(18) 0.0075(15) 0.0150(16) -0.0037(17)
C14 0.045(2) 0.049(2) 0.041(2) -0.0135(18) 0.0333(19) -0.0129(18)
C15 0.047(2) 0.054(3) 0.064(3) -0.027(2) 0.034(2) 0.007(2)
C16 0.038(2) 0.066(3) 0.034(2) -0.0026(19) 0.0185(17) 0.0088(19)
C17 0.045(2) 0.047(2) 0.072(3) 0.002(2) 0.040(2) 0.0140(19)
C18 0.039(2) 0.061(3) 0.042(2) -0.017(2) 0.0246(18) -0.0101(19)
C19 0.051(2) 0.049(2) 0.048(3) 0.004(2) 0.014(2) -0.011(2)
C20 0.055(3) 0.047(2) 0.038(2) -0.0123(19) 0.0022(19) -0.014(2)
C21 0.051(3) 0.059(3) 0.056(3) 0.004(2) 0.011(2) -0.018(2)
C22 0.043(2) 0.046(2) 0.066(3) -0.013(2) 0.034(2) 0.0072(18)
C23 0.041(2) 0.043(2) 0.0262(18) 0.0075(16) 0.0143(16) -0.0005(17)
C24 0.062(3) 0.0282(19) 0.045(2) 0.0042(17) 0.025(2) -0.0073(18)
C25 0.0386(18) 0.0295(18) 0.0239(17) -0.0022(14) 0.0112(14) 0.0018(15)
C26 0.065(3) 0.042(2) 0.0201(17) 0.0025(16) 0.0092(18) 0.0097(19)
C27 0.057(3) 0.051(3) 0.039(2) 0.023(2) 0.011(2) 0.028(2)
C28 0.061(3) 0.055(3) 0.062(3) 0.046(2) 0.036(2) 0.033(2)
C29 0.042(2) 0.041(2) 0.048(2) 0.0104(18) 0.0207(18) 0.0133(18)
C30 0.057(3) 0.056(3) 0.041(2) -0.0021(19) 0.027(2) -0.008(2)
C31 0.061(3) 0.045(2) 0.055(3) -0.013(2) 0.024(2) 0.006(2)
C32 0.050(2) 0.044(2) 0.033(2) 0.0003(17) 0.0233(18) 0.0090(19)
C33 0.056(2) 0.048(2) 0.048(2) 0.026(2) 0.022(2) 0.022(2)
C34 0.046(2) 0.047(2) 0.033(2) 0.0136(17) 0.0118(17) 0.0173(18)
C35 0.050(2) 0.056(3) 0.043(2) 0.000(2) 0.0190(19) -0.013(2)
C36 0.049(2) 0.053(3) 0.042(2) 0.026(2) 0.007(2) 0.016(2)
C37 0.056(3) 0.052(3) 0.048(3) 0.002(2) 0.014(2) 0.016(2)
C38 0.041(2) 0.056(3) 0.053(3) 0.005(2) 0.026(2) 0.0159(19)
C39 0.042(2) 0.041(2) 0.035(2) 0.0083(17) 0.0105(17) 0.0004(17)
C40 0.061(3) 0.059(3) 0.047(3) -0.013(2) 0.017(2) -0.010(2)
C41 0.048(2) 0.048(2) 0.041(2) 0.0187(19) 0.0163(19) 0.017(2)
C42 0.050(2) 0.051(3) 0.067(3) 0.019(2) 0.023(2) 0.015(2)
C43 0.044(2) 0.055(2) 0.037(2) -0.0024(19) 0.0204(19) -0.0011(19)
C44 0.061(3) 0.063(3) 0.081(4) -0.021(3) 0.047(3) -0.023(2)
Cr1 0.0256(2) 0.0245(3) 0.0284(3) 0.0037(2) 0.0127(2) -0.0005(2)
Cr2 0.0245(3) 0.0314(3) 0.0295(3) -0.0045(2) 0.0132(2) -0.0022(2)
Cr3 0.0323(3) 0.0301(3) 0.0313(3) -0.0007(2) 0.0210(2) 0.0004(2)
Cr4 0.0298(3) 0.0276(3) 0.0297(3) -0.0030(2) 0.0172(2) -0.0005(2)
Mn1 0.0256(2) 0.0245(3) 0.0284(3) 0.0037(2) 0.0127(2) -0.0005(2)
Mn2 0.0245(3) 0.0314(3) 0.0295(3) -0.0045(2) 0.0132(2) -0.0022(2)
Mn3 0.0323(3) 0.0301(3) 0.0313(3) -0.0007(2) 0.0210(2) 0.0004(2)
Mn4 0.0298(3) 0.0276(3) 0.0297(3) -0.0030(2) 0.0172(2) -0.0005(2)
N1 0.0314(16) 0.0402(18) 0.0270(15) 0.0013(13) -0.0009(13) -0.0005(13)
N2 0.0389(16) 0.0331(16) 0.0233(14) -0.0030(12) 0.0064(13) 0.0048(13)
N3 0.0322(15) 0.0285(15) 0.0430(17) -0.0087(13) 0.0256(13) -0.0149(12)
N4 0.0291(15) 0.0360(16) 0.0313(16) -0.0040(13) 0.0107(12) -0.0154(13)
N5 0.0449(18) 0.0418(17) 0.0349(17) -0.0057(14) 0.0243(15) -0.0028(14)
N6 0.0400(17) 0.062(2) 0.0277(16) 0.0084(15) 0.0258(14) 0.0110(15)
O1 0.0347(13) 0.0359(13) 0.0562(16) -0.0072(12) 0.0395(12) -0.0030(11)
O2 0.0426(14) 0.0351(14) 0.0355(14) -0.0071(11) 0.0165(12) 0.0000(11)
O3 0.0563(17) 0.0663(19) 0.0543(18) -0.0128(15) 0.0457(15) -0.0019(15)
O4 0.0266(12) 0.0312(13) 0.0502(16) 0.0123(11) 0.0209(11) -0.0009(10)
O5 0.0528(16) 0.0569(17) 0.0449(16) 0.0133(13) 0.0391(14) 0.0005(13)
O6 0.0385(13) 0.0367(13) 0.0364(13) -0.0008(11) 0.0306(11) -0.0070(11)
O7 0.0591(18) 0.0291(14) 0.0592(18) -0.0028(12) 0.0266(15) 0.0118(13)
O8 0.0529(16) 0.0247(12) 0.0511(16) 0.0125(11) 0.0334(13) 0.0195(12)
O9 0.0324(13) 0.0469(15) 0.0282(12) 0.0010(11) 0.0176(11) -0.0012(11)
O10 0.0375(14) 0.0579(17) 0.0309(13) -0.0112(12) 0.0167(12) -0.0047(12)
O11 0.0335(14) 0.0577(17) 0.0313(13) -0.0098(12) 0.0158(11) 0.0011(12)
O12 0.0377(13) 0.0472(15) 0.0288(13) 0.0047(11) 0.0190(11) 0.0098(11)
O13 0.0440(15) 0.0279(13) 0.0440(15) 0.0028(11) 0.0173(12) 0.0043(11)
O14 0.0319(12) 0.0396(14) 0.0376(13) -0.0024(11) 0.0240(11) 0.0001(11)
O15 0.0271(11) 0.0225(11) 0.0347(13) -0.0142(10) 0.0161(10) -0.0126(9)
O16 0.0330(12) 0.0229(11) 0.0237(11) -0.0086(9) 0.0200(9) -0.0006(9)
O20 0.0436(16) 0.0433(16) 0.0541(18) 0.0197(13) 0.0197(14) 0.0158(13)
O21 0.0423(15) 0.0598(19) 0.0536(19) -0.0021(15) 0.0149(14) 0.0139(14)
O22 0.0527(17) 0.0586(19) 0.0512(18) 0.0134(15) 0.0146(14) -0.0147(15)
O23 0.0599(19) 0.059(2) 0.059(2) 0.0132(16) 0.0134(16) 0.0161(16)
O24 0.061(4) 0.037(3) 0.074(4) -0.008(3) 0.039(3) 0.012(3)
P1 0.0323(5) 0.0288(4) 0.0336(5) 0.0038(4) 0.0200(4) 0.0005(4)
P2 0.0362(5) 0.0350(5) 0.0353(5) -0.0035(4) 0.0218(4) 0.0000(4)

loop_
_atom_type_symbol
_atom_type_description
_atom_type_scat_dispersion_real
_atom_type_scat_dispersion_imag
_atom_type_scat_source
C C 0.0033 0.0016 'International Tables Vol C Tables 4.2.6.8 and 6.1.1.4'
H H 0.0000 0.0000 'International Tables Vol C Tables 4.2.6.8 and 6.1.1.4'
N N 0.0061 0.0033 'International Tables Vol C Tables 4.2.6.8 and 6.1.1.4'
O O 0.0106 0.0060 'International Tables Vol C Tables 4.2.6.8 and 6.1.1.4'
P P 0.1023 0.0942 'International Tables Vol C Tables 4.2.6.8 and 6.1.1.4'
Mn Mn 0.3368 0.7283 'International Tables Vol C Tables 4.2.6.8 and 6.1.1.4'
Cr Cr 0.3209 0.6236 'International Tables Vol C Tables 4.2.6.8 and 6.1.1.4'

loop_
_geom_angle_atom_site_label_1
_geom_angle_atom_site_label_2
_geom_angle_atom_site_label_3
_geom_angle
_geom_angle_site_symmetry_1
_geom_angle_site_symmetry_3
_geom_angle_publ_flag
N1 C1 C2 124.3(4) . . ?
N1 C1 H1 117.8 . . ?
C2 C1 H1 117.8 . . ?
C3 C2 C1 117.3(4) . . ?
C3 C2 H2 121.3 . . ?
C1 C2 H2 121.3 . . ?
C4 C3 C2 120.8(4) . . ?
C4 C3 H3 119.6 . . ?
C2 C3 H3 119.6 . . ?
C3 C4 C5 117.6(4) . . ?
C3 C4 C7 123.5(4) . . ?
C5 C4 C7 118.7(4) . . ?
N1 C5 C4 121.6(4) . . ?
N1 C5 C6 118.6(3) . . ?
C4 C5 C6 119.8(4) . . ?
N2 C6 C5 116.8(3) . . ?
N2 C6 C9 122.3(3) . . ?
C5 C6 C9 120.9(3) . . ?
C8 C7 C4 120.8(4) . . ?
C8 C7 H7 119.6 . . ?
C4 C7 H7 119.6 . . ?
C7 C8 C9 123.3(4) . . ?
C7 C8 H8 118.3 . . ?
C9 C8 H8 118.3 . . ?
C10 C9 C8 128.4(4) . . ?
C10 C9 C6 115.2(4) . . ?
C8 C9 C6 116.4(4) . . ?
C11 C10 C9 124.8(4) . . ?
C11 C10 H10 117.6 . . ?
C9 C10 H10 117.6 . . ?
C10 C11 C12 116.2(4) . . ?
C10 C11 H11 121.9 . . ?
C12 C11 H11 121.9 . . ?
N2 C12 C11 123.3(4) . . ?
N2 C12 H12 118.4 . . ?
C11 C12 H12 118.4 . . ?
N3 C13 C14 124.2(4) . . ?
N3 C13 H13 117.9 . . ?
C14 C13 H13 117.9 . . ?
C13 C14 C15 118.2(4) . . ?
C13 C14 H14 120.9 . . ?
C15 C14 H14 120.9 . . ?
C16 C15 C14 120.5(4) . . ?
C16 C15 H15 119.7 . . ?
C14 C15 H15 119.7 . . ?
C15 C16 C24 116.7(4) . . ?
C15 C16 C17 125.4(4) . . ?
C24 C16 C17 117.9(4) . . ?
C18 C17 C16 121.3(4) . . ?
C18 C17 H17 119.4 . . ?
C16 C17 H17 119.4 . . ?
C17 C18 C19 121.2(4) . . ?
C17 C18 H18 119.4 . . ?
C19 C18 H18 119.4 . . ?
C23 C19 C20 117.8(4) . . ?
C23 C19 C18 120.3(4) . . ?
C20 C19 C18 121.8(4) . . ?
C21 C20 C19 119.4(4) . . ?
C21 C20 H20 120.3 . . ?
C19 C20 H20 120.3 . . ?
C20 C21 C22 121.1(5) . . ?
C20 C21 H21 119.5 . . ?
C22 C21 H21 119.5 . . ?
N4 C22 C21 120.4(4) . . ?
N4 C22 H22 119.8 . . ?
C21 C22 H22 119.8 . . ?
N4 C23 C19 123.5(4) . . ?
N4 C23 C24 117.6(3) . . ?
C19 C23 C24 119.0(4) . . ?
N3 C24 C16 123.7(4) . . ?
N3 C24 C23 116.1(4) . . ?
C16 C24 C23 120.1(4) . . ?
C26 C25 N5 122.9(4) . . ?
C26 C25 P2 127.0(3) . . ?
N5 C25 P2 109.8(3) . . ?
C25 C26 C27 119.8(4) . . ?
C25 C26 H26 120.1 . . ?
C27 C26 H26 120.1 . . ?
C26 C27 C28 117.6(4) . . ?
C26 C27 H27 121.2 . . ?
C28 C27 H27 121.2 . . ?
C29 C28 C27 118.4(4) . . ?
C29 C28 H28 120.8 . . ?
C27 C28 H28 120.8 . . ?
C28 C29 N5 124.7(4) . . ?
C28 C29 H29 117.7 . . ?
N5 C29 H29 117.7 . . ?
C31 C30 H30A 109.5 . . ?
C31 C30 H30B 109.5 . . ?
H30A C30 H30B 109.5 . . ?
C31 C30 H30C 109.5 . . ?
H30A C30 H30C 109.5 . . ?
H30B C30 H30C 109.5 . . ?
O11 C31 O12 126.4(4) . . ?
O11 C31 C30 117.0(4) . . ?
O12 C31 C30 116.5(4) . . ?
O13 C32 O14 126.8(4) . . ?
O13 C32 C33 117.1(4) . . ?
O14 C32 C33 116.1(4) . . ?
C32 C33 H33A 109.5 . . ?
C32 C33 H33B 109.5 . . ?
H33A C33 H33B 109.5 . . ?
C32 C33 H33C 109.5 . . ?
H33A C33 H33C 109.5 . . ?
H33B C33 H33C 109.5 . . ?
N6 C34 C35 123.9(4) . . ?
N6 C34 P1 111.4(3) . . ?
C35 C34 P1 124.4(3) . . ?
C36 C35 C34 117.4(4) . . ?
C36 C35 H35 121.3 . . ?
C34 C35 H35 121.3 . . ?
C37 C36 C35 118.2(4) . . ?
C37 C36 H36 120.9 . . ?
C35 C36 H36 120.9 . . ?
C38 C37 C36 120.1(4) . . ?
C38 C37 H37 120.0 . . ?
C36 C37 H37 120.0 . . ?
N6 C38 C37 123.4(4) . . ?
N6 C38 H38 118.3 . . ?
C37 C38 H38 118.3 . . ?
O10 C39 O9 124.5(4) . . ?
O10 C39 C40 119.6(4) . . ?
O9 C39 C40 115.8(4) . . ?
C39 C40 H40A 109.5 . . ?
C39 C40 H40B 109.5 . . ?
H40A C40 H40B 109.5 . . ?
C39 C40 H40C 109.5 . . ?
H40A C40 H40C 109.5 . . ?
H40B C40 H40C 109.5 . . ?
O7 C41 O8 122.5(4) . . ?
O7 C41 C42 118.4(4) . . ?
O8 C41 C42 118.8(4) . . ?
C41 C42 H42A 109.5 . . ?
C41 C42 H42B 109.5 . . ?
H42A C42 H42B 109.5 . . ?
C41 C42 H42C 109.5 . . ?
H42A C42 H42C 109.5 . . ?
H42B C42 H42C 109.5 . . ?
O21 C43 H43B 109.5 . . ?
O21 C43 H43C 109.5 . . ?
H43B C43 H43C 109.5 . . ?
O21 C43 H43A 109.5 . . ?
H43B C43 H43A 109.5 . . ?
H43C C43 H43A 109.5 . . ?
O20 C44 H44A 107.8 . . ?
O20 C44 H44B 116.3 . . ?
H44A C44 H44B 109.5 . . ?
O20 C44 H44C 104.0 . . ?
H44A C44 H44C 109.5 . . ?
H44B C44 H44C 109.5 . . ?
O16 Cr1 O4 97.63(10) . . ?
O16 Cr1 O12 92.79(10) . . ?
O4 Cr1 O12 167.30(10) . . ?
O16 Cr1 N1 174.97(11) . . ?
O4 Cr1 N1 85.74(12) . . ?
O12 Cr1 N1 83.42(12) . . ?
O16 Cr1 O14 92.42(9) . . ?
O4 Cr1 O14 91.94(10) . . ?
O12 Cr1 O14 94.89(10) . . ?
N1 Cr1 O14 91.20(11) . . ?
O16 Cr1 N2 99.58(11) . . ?
O4 Cr1 N2 84.79(11) . . ?
O12 Cr1 N2 86.33(10) . . ?
N1 Cr1 N2 76.94(12) . . ?
O14 Cr1 N2 167.88(11) . . ?
O15 Cr2 O2 98.41(11) . . ?
O15 Cr2 O9 93.24(11) . . ?
O2 Cr2 O9 166.73(10) . . ?
O15 Cr2 N4 172.28(12) . . ?
O2 Cr2 N4 85.51(11) . . ?
O9 Cr2 N4 82.20(11) . . ?
O15 Cr2 O7 94.93(11) . . ?
O2 Cr2 O7 93.42(12) . . ?
O9 Cr2 O7 91.87(11) . . ?
N4 Cr2 O7 91.45(12) . . ?
O15 Cr2 N3 96.53(10) . . ?
O2 Cr2 N3 85.34(11) . . ?
O9 Cr2 N3 87.06(11) . . ?
N4 Cr2 N3 77.09(11) . . ?
O7 Cr2 N3 168.53(11) . . ?
O15 Cr3 O6 168.54(10) . . ?
O15 Cr3 O16 81.35(9) . . ?
O6 Cr3 O16 90.90(10) . . ?
O15 Cr3 O10 99.49(10) . . ?
O6 Cr3 O10 88.26(11) . . ?
O16 Cr3 O10 179.16(10) . . ?
O15 Cr3 O8 93.32(10) . . ?
O6 Cr3 O8 95.80(10) . . ?
O16 Cr3 O8 95.25(10) . . ?
O10 Cr3 O8 84.74(12) . . ?
O15 Cr3 N6 90.95(10) . . ?
O6 Cr3 N6 81.55(10) . . ?
O16 Cr3 N6 96.83(11) . . ?
O10 Cr3 N6 83.15(12) . . ?
O8 Cr3 N6 167.67(11) . . ?
O15 Cr3 Cr4 41.84(7) . . ?
O6 Cr3 Cr4 130.09(8) . . ?
O16 Cr3 Cr4 39.53(6) . . ?
O10 Cr3 Cr4 141.31(8) . . ?
O8 Cr3 Cr4 94.64(7) . . ?
N6 Cr3 Cr4 96.25(8) . . ?
O16 Cr4 O1 171.08(10) . . ?
O16 Cr4 O15 80.21(9) . . ?
O1 Cr4 O15 93.08(10) . . ?
O16 Cr4 O11 98.37(10) . . ?
O1 Cr4 O11 88.20(11) . . ?
O15 Cr4 O11 178.08(10) . . ?
O16 Cr4 O13 92.86(10) . . ?
O1 Cr4 O13 93.38(11) . . ?
O15 Cr4 O13 93.12(10) . . ?
O11 Cr4 O13 88.23(11) . . ?
O16 Cr4 N5 91.25(11) . . ?
O1 Cr4 N5 83.51(11) . . ?
O15 Cr4 N5 95.55(11) . . ?
O11 Cr4 N5 83.17(12) . . ?
O13 Cr4 N5 170.93(11) . . ?
O16 Cr4 Cr3 40.31(7) . . ?
O1 Cr4 Cr3 132.57(8) . . ?
O15 Cr4 Cr3 39.92(7) . . ?
O11 Cr4 Cr3 138.61(8) . . ?
O13 Cr4 Cr3 94.93(8) . . ?
N5 Cr4 Cr3 93.44(8) . . ?
C1 N1 C5 118.2(3) . . ?
C1 N1 Cr1 125.9(3) . . ?
C5 N1 Cr1 115.8(2) . . ?
C6 N2 C12 118.1(3) . . ?
C6 N2 Cr1 111.7(2) . . ?
C12 N2 Cr1 130.2(3) . . ?
C13 N3 C24 116.6(3) . . ?
C13 N3 Cr2 131.4(2) . . ?
C24 N3 Cr2 111.9(2) . . ?
C23 N4 C22 117.7(3) . . ?
C23 N4 Cr2 117.1(2) . . ?
C22 N4 Cr2 125.1(3) . . ?
C29 N5 C25 116.5(3) . . ?
C29 N5 Cr4 127.6(3) . . ?
C25 N5 Cr4 115.5(2) . . ?
C38 N6 C34 116.9(3) . . ?
C38 N6 Cr3 127.9(3) . . ?
C34 N6 Cr3 113.3(2) . . ?
P2 O1 Cr4 116.36(13) . . ?
P2 O2 Cr2 130.47(16) . . ?
P1 O4 Cr1 130.53(14) . . ?
P1 O6 Cr3 118.72(14) . . ?
C41 O7 Cr2 133.4(3) . . ?
C41 O8 Cr3 128.3(2) . . ?
C39 O9 Cr2 127.1(2) . . ?
C39 O10 Cr3 130.7(3) . . ?
C31 O11 Cr4 126.2(3) . . ?
C31 O12 Cr1 126.5(3) . . ?
C32 O13 Cr4 126.0(3) . . ?
C32 O14 Cr1 130.2(2) . . ?
Cr2 O15 Cr3 120.18(11) . . ?
Cr2 O15 Cr4 131.94(13) . . ?
Cr3 O15 Cr4 98.24(10) . . ?
Cr1 O16 Cr4 120.39(11) . . ?
Cr1 O16 Cr3 132.61(12) . . ?
Cr4 O16 Cr3 100.16(10) . . ?
C44 O20 H20A 113.8 . . ?
C43 O21 H21B 110.7 . . ?
H22A O22 H22B 109.5 . . ?
H23C O23 H23D 108.9 . . ?
H24B O24 H24C 109.5 . . ?
O5 P1 O6 115.82(15) . . ?
O5 P1 O4 114.05(15) . . ?
O6 P1 O4 109.62(13) . . ?
O5 P1 C34 110.69(18) . . ?
O6 P1 C34 101.47(17) . . ?
O4 P1 C34 103.79(17) . . ?
O3 P2 O2 113.30(17) . . ?
O3 P2 O1 115.02(16) . . ?
O2 P2 O1 112.20(15) . . ?
O3 P2 C25 109.91(18) . . ?
O2 P2 C25 103.19(15) . . ?
O1 P2 C25 101.88(15) . . ?

loop_
_geom_bond_atom_site_label_1
_geom_bond_atom_site_label_2
_geom_bond_distance
_geom_bond_site_symmetry_2
_geom_bond_publ_flag
C1 N1 1.299(5) . ?
C1 C2 1.393(6) . ?
C1 H1 0.9300 . ?
C2 C3 1.379(6) . ?
C2 H2 0.9300 . ?
C3 C4 1.366(6) . ?
C3 H3 0.9300 . ?
C4 C5 1.414(5) . ?
C4 C7 1.423(6) . ?
C5 N1 1.363(5) . ?
C5 C6 1.417(5) . ?
C6 N2 1.337(5) . ?
C6 C9 1.429(5) . ?
C7 C8 1.341(6) . ?
C7 H7 0.9300 . ?
C8 C9 1.427(6) . ?
C8 H8 0.9300 . ?
C9 C10 1.371(6) . ?
C10 C11 1.325(6) . ?
C10 H10 0.9300 . ?
C11 C12 1.406(6) . ?
C11 H11 0.9300 . ?
C12 N2 1.342(5) . ?
C12 H12 0.9300 . ?
C13 N3 1.289(5) . ?
C13 C14 1.385(5) . ?
C13 H13 0.9300 . ?
C14 C15 1.390(6) . ?
C14 H14 0.9300 . ?
C15 C16 1.348(6) . ?
C15 H15 0.9300 . ?
C16 C24 1.399(6) . ?
C16 C17 1.422(6) . ?
C17 C18 1.327(6) . ?
C17 H17 0.9300 . ?
C18 C19 1.420(6) . ?
C18 H18 0.9300 . ?
C19 C23 1.351(6) . ?
C19 C20 1.381(6) . ?
C20 C21 1.343(7) . ?
C20 H20 0.9300 . ?
C21 C22 1.358(6) . ?
C21 H21 0.9300 . ?
C22 N4 1.357(5) . ?
C22 H22 0.9300 . ?
C23 N4 1.345(5) . ?
C23 C24 1.446(5) . ?
C24 N3 1.374(5) . ?
C25 C26 1.343(5) . ?
C25 N5 1.366(5) . ?
C25 P2 1.850(4) . ?
C26 C27 1.383(6) . ?
C26 H26 0.9300 . ?
C27 C28 1.423(6) . ?
C27 H27 0.9300 . ?
C28 C29 1.327(5) . ?
C28 H28 0.9300 . ?
C29 N5 1.344(5) . ?
C29 H29 0.9300 . ?
C30 C31 1.518(6) . ?
C30 H30A 0.9600 . ?
C30 H30B 0.9600 . ?
C30 H30C 0.9600 . ?
C31 O11 1.249(5) . ?
C31 O12 1.271(5) . ?
C32 O13 1.228(5) . ?
C32 O14 1.253(5) . ?
C32 C33 1.512(5) . ?
C33 H33A 0.9600 . ?
C33 H33B 0.9600 . ?
C33 H33C 0.9600 . ?
C34 N6 1.328(5) . ?
C34 C35 1.389(6) . ?
C34 P1 1.831(4) . ?
C35 C36 1.383(6) . ?
C35 H35 0.9300 . ?
C36 C37 1.375(7) . ?
C36 H36 0.9300 . ?
C37 C38 1.348(6) . ?
C37 H37 0.9300 . ?
C38 N6 1.325(5) . ?
C38 H38 0.9300 . ?
C39 O10 1.220(5) . ?
C39 O9 1.281(5) . ?
C39 C40 1.469(6) . ?
C40 H40A 0.9600 . ?
C40 H40B 0.9600 . ?
C40 H40C 0.9600 . ?
C41 O7 1.265(5) . ?
C41 O8 1.276(5) . ?
C41 C42 1.472(5) . ?
C42 H42A 0.9600 . ?
C42 H42B 0.9600 . ?
C42 H42C 0.9600 . ?
C43 O21 1.250(5) . ?
C43 H43B 0.9600 . ?
C43 H43C 0.9600 . ?
C43 H43A 0.9600 . ?
C44 O20 1.201(5) . ?
C44 H44A 0.9600 . ?
C44 H44B 0.9600 . ?
C44 H44C 0.9601 . ?
Cr1 O16 1.854(2) . ?
Cr1 O4 1.936(3) . ?
Cr1 O12 1.995(2) . ?
Cr1 N1 2.056(3) . ?
Cr1 O14 2.105(2) . ?
Cr1 N2 2.236(3) . ?
Cr2 O15 1.842(2) . ?
Cr2 O2 1.979(3) . ?
Cr2 O9 2.012(2) . ?
Cr2 N4 2.069(3) . ?
Cr2 O7 2.073(3) . ?
Cr2 N3 2.216(3) . ?
Cr3 O15 1.896(2) . ?
Cr3 O6 1.918(2) . ?
Cr3 O16 1.921(2) . ?
Cr3 O10 1.977(3) . ?
Cr3 O8 2.100(2) . ?
Cr3 N6 2.269(3) . ?
Cr3 Cr4 2.9235(9) . ?
Cr4 O16 1.890(2) . ?
Cr4 O1 1.930(2) . ?
Cr4 O15 1.971(2) . ?
Cr4 O11 2.032(3) . ?
Cr4 O13 2.041(3) . ?
Cr4 N5 2.168(3) . ?
O1 P2 1.538(3) . ?
O2 P2 1.510(3) . ?
O3 P2 1.469(3) . ?
O4 P1 1.530(3) . ?
O5 P1 1.487(3) . ?
O6 P1 1.522(2) . ?
O20 H20A 0.8501 . ?
O21 H21B 0.8500 . ?
O22 H22A 0.8500 . ?
O22 H22B 0.8501 . ?
O23 H23C 0.8499 . ?
O23 H23D 0.8500 . ?
O24 H24B 0.8500 . ?
O24 H24C 0.8501 . ?
